data_4123765
loop_
_publ_author_name
'Pinto, Rui M.'
'Ma\,c\^oas, Ermelinda M S'
'Neves, Ana I. S.'
'Raja, Sebastian'
'Baleiz\~ao, Carlos'
'Santos, Isabel C.'
'Alves, Helena'

_publ_section_title
;
 Effect of Molecular Stacking on Exciton Diffusion in Crystalline Organic
 Semiconductors.
;
_journal_issue 22
_journal_name_full 'Journal of the American Chemical Society'
_journal_page_first 7104
_journal_page_last 7110
_journal_paper_doi 10.1021/ja512886h
_journal_volume 137
_journal_year 2015
_chemical_formula_moiety 'C44 H34 N2 O6'
_chemical_formula_sum 'C44 H34 N2 O6'
_chemical_formula_weight 686.73
_chemical_name_systematic
;
 ?
;
_space_group_IT_number 2
_symmetry_cell_setting triclinic
_symmetry_space_group_name_Hall '-P 1'
_symmetry_space_group_name_H-M 'P -1'
_atom_sites_solution_hydrogens geom
_atom_sites_solution_primary direct
_atom_sites_solution_secondary difmap
_audit_creation_method SHELXL-97
_cell_angle_alpha 77.046(2)
_cell_angle_beta 86.923(4)
_cell_angle_gamma 89.175(4)
_cell_formula_units_Z 1
_cell_length_a 4.7459(5)
_cell_length_b 12.7204(15)
_cell_length_c 13.5624(15)
_cell_measurement_reflns_used 995
_cell_measurement_temperature 150(2)
_cell_measurement_theta_max 26.17
_cell_measurement_theta_min 2.49
_cell_volume 796.77(15)
_computing_cell_refinement 'Bruker SAINT'
_computing_data_collection 'Bruker APEX2'
_computing_data_reduction 'Bruker SAINT'
_computing_structure_refinement 'SHELXL-97 (Sheldrick, 2008)'
_diffrn_ambient_temperature 150(2)
_diffrn_measured_fraction_theta_full 0.981
_diffrn_measured_fraction_theta_max 0.981
_diffrn_measurement_device_type 'Bruker APEX-II CCD'
_diffrn_measurement_method '\f and \w scans'
_diffrn_radiation_monochromator graphite
_diffrn_radiation_source 'fine-focus sealed tube'
_diffrn_radiation_type MoK\a
_diffrn_radiation_wavelength 0.71073
_diffrn_reflns_av_R_equivalents 0.0406
_diffrn_reflns_av_sigmaI/netI 0.0764
_diffrn_reflns_limit_h_max 5
_diffrn_reflns_limit_h_min -3
_diffrn_reflns_limit_k_max 15
_diffrn_reflns_limit_k_min -14
_diffrn_reflns_limit_l_max 16
_diffrn_reflns_limit_l_min -15
_diffrn_reflns_number 5340
_diffrn_reflns_theta_full 25.02
_diffrn_reflns_theta_max 25.02
_diffrn_reflns_theta_min 3.09
_exptl_absorpt_coefficient_mu 0.096
_exptl_absorpt_correction_T_max 0.9962
_exptl_absorpt_correction_T_min 0.9449
_exptl_absorpt_correction_type multi-scan
_exptl_absorpt_process_details sadabs
_exptl_crystal_colour orange
_exptl_crystal_density_diffrn 1.431
_exptl_crystal_density_method 'not measured'
_exptl_crystal_description needle
_exptl_crystal_F_000 360
_exptl_crystal_size_max 0.60
_exptl_crystal_size_mid 0.04
_exptl_crystal_size_min 0.04
_refine_diff_density_max 0.207
_refine_diff_density_min -0.215
_refine_diff_density_rms 0.054
_refine_ls_extinction_method none
_refine_ls_goodness_of_fit_ref 0.929
_refine_ls_hydrogen_treatment constr
_refine_ls_matrix_type full
_refine_ls_number_parameters 236
_refine_ls_number_reflns 2765
_refine_ls_number_restraints 0
_refine_ls_restrained_S_all 0.929
_refine_ls_R_factor_all 0.1130
_refine_ls_R_factor_gt 0.0572
_refine_ls_shift/su_max 0.000
_refine_ls_shift/su_mean 0.000
_refine_ls_structure_factor_coef Fsqd
_refine_ls_weighting_details 'calc w=1/[\s^2^(Fo^2^)+(0.0708P)^2^+0.0000P] where P=(Fo^2^+2Fc^2^)/3'
_refine_ls_weighting_scheme calc
_refine_ls_wR_factor_gt 0.1242
_refine_ls_wR_factor_ref 0.1423
_reflns_number_gt 1593
_reflns_number_total 2765
_reflns_threshold_expression >2\s(I)
_cod_data_source_file ja512886h_si_003.cif
_cod_data_source_block pho2
_cod_depositor_comments 'Adding full bibliography for 4123765--4123767.cif.'
_cod_original_sg_symbol_H-M P-1
_cod_database_code 4123765

loop_
_symmetry_equiv_pos_as_xyz
'x, y, z'
'-x, -y, -z'

loop_
_atom_site_label
_atom_site_type_symbol
_atom_site_fract_x
_atom_site_fract_y
_atom_site_fract_z
_atom_site_U_iso_or_equiv
_atom_site_adp_type
_atom_site_occupancy
_atom_site_symmetry_multiplicity
_atom_site_calc_flag
_atom_site_refinement_flags
O1 O 0.4679(4) 0.35361(14) 0.24513(13) 0.0225(5) Uani 1 1 d .
O2 O 0.2183(4) 0.09228(15) 0.52251(14) 0.0271(5) Uani 1 1 d .
O3 O -0.2348(4) 0.65085(15) 0.24196(14) 0.0308(5) Uani 1 1 d .
N1 N 0.3468(4) 0.22256(17) 0.38341(16) 0.0175(5) Uani 1 1 d .
C1 C 0.4835(8) -0.0313(3) 0.1538(2) 0.0463(9) Uani 1 1 d .
H1A H 0.3222 -0.0756 0.1859 0.069 Uiso 1 1 calc R
H1B H 0.6224 -0.0764 0.1264 0.069 Uiso 1 1 calc R
H1C H 0.4189 0.0263 0.0987 0.069 Uiso 1 1 calc R
C2 C 0.6179(6) 0.0181(2) 0.2316(2) 0.0303(7) Uani 1 1 d .
H2B H 0.7870 0.0594 0.1998 0.036 Uiso 1 1 calc R
H2A H 0.6799 -0.0403 0.2876 0.036 Uiso 1 1 calc R
C3 C 0.4162(6) 0.0925(2) 0.2745(2) 0.0263(7) Uani 1 1 d .
H3A H 0.3456 0.1481 0.2179 0.032 Uiso 1 1 calc R
H3B H 0.2522 0.0500 0.3094 0.032 Uiso 1 1 calc R
C4 C 0.5500(5) 0.1481(2) 0.3485(2) 0.0213(6) Uani 1 1 d .
H4A H 0.6116 0.0932 0.4074 0.026 Uiso 1 1 calc R
H4B H 0.7184 0.1887 0.3151 0.026 Uiso 1 1 calc R
C5 C 0.1835(5) 0.1835(2) 0.47333(19) 0.0188(6) Uani 1 1 d .
C6 C -0.0294(5) 0.2573(2) 0.50325(18) 0.0159(6) Uani 1 1 d .
C7 C -0.1951(5) 0.2231(2) 0.59013(19) 0.0219(7) Uani 1 1 d .
H7 H -0.1697 0.1525 0.6304 0.026 Uiso 1 1 calc R
C8 C -0.4002(5) 0.2905(2) 0.6200(2) 0.0214(6) Uani 1 1 d .
H8 H -0.5116 0.2644 0.6807 0.026 Uiso 1 1 calc R
C9 C -0.4483(5) 0.39429(19) 0.56478(18) 0.0133(6) Uani 1 1 d .
C10 C -0.3365(5) 0.5336(2) 0.40416(18) 0.0149(6) Uani 1 1 d .
C11 C -0.2866(5) 0.4316(2) 0.47042(18) 0.0138(6) Uani 1 1 d .
C12 C -0.0740(5) 0.3608(2) 0.44254(18) 0.0150(6) Uani 1 1 d .
C13 C 0.0907(5) 0.3939(2) 0.35136(19) 0.0163(6) Uani 1 1 d .
C14 C 0.3165(5) 0.3238(2) 0.32167(19) 0.0166(6) Uani 1 1 d .
C15 C -0.1788(5) 0.5571(2) 0.31084(19) 0.0174(6) Uani 1 1 d .
C16 C 0.0369(5) 0.4905(2) 0.28745(19) 0.0190(6) Uani 1 1 d .
H16 H 0.1486 0.5124 0.2262 0.023 Uiso 1 1 calc R
C17 C -0.1425(6) 0.6621(2) 0.14019(19) 0.0229(7) Uani 1 1 d .
C18 C -0.2586(8) 0.6037(4) 0.0818(3) 0.0687(14) Uani 1 1 d .
H18 H -0.3966 0.5506 0.1099 0.082 Uiso 1 1 calc R
C19 C -0.1744(9) 0.6221(4) -0.0198(3) 0.0767(14) Uani 1 1 d .
H19 H -0.2579 0.5816 -0.0615 0.092 Uiso 1 1 calc R
C20 C 0.0219(7) 0.6956(3) -0.0606(2) 0.0451(9) Uani 1 1 d .
H20 H 0.0797 0.7070 -0.1304 0.054 Uiso 1 1 calc R
C21 C 0.1351(10) 0.7526(4) -0.0013(3) 0.0812(15) Uani 1 1 d .
H21 H 0.2746 0.8052 -0.0293 0.097 Uiso 1 1 calc R
C22 C 0.0519(9) 0.7362(3) 0.1008(3) 0.0662(13) Uani 1 1 d .
H22 H 0.1332 0.7776 0.1422 0.079 Uiso 1 1 calc R

loop_
_atom_site_aniso_label
_atom_site_aniso_U_11
_atom_site_aniso_U_22
_atom_site_aniso_U_33
_atom_site_aniso_U_23
_atom_site_aniso_U_13
_atom_site_aniso_U_12
O1 0.0225(11) 0.0240(11) 0.0202(11) -0.0052(8) 0.0061(9) 0.0034(8)
O2 0.0334(12) 0.0208(12) 0.0254(11) -0.0033(9) 0.0043(9) 0.0092(9)
O3 0.0460(13) 0.0255(11) 0.0169(11) -0.0006(9) 0.0112(9) 0.0160(9)
N1 0.0179(12) 0.0177(12) 0.0180(12) -0.0069(10) 0.0017(9) 0.0026(10)
C1 0.067(2) 0.042(2) 0.036(2) -0.0223(17) -0.0008(17) 0.0021(18)
C2 0.0420(19) 0.0265(17) 0.0244(17) -0.0108(13) -0.0004(14) 0.0077(14)
C3 0.0269(17) 0.0273(17) 0.0291(17) -0.0146(14) -0.0057(13) 0.0050(13)
C4 0.0201(15) 0.0224(16) 0.0225(15) -0.0084(12) 0.0007(12) 0.0067(12)
C5 0.0200(15) 0.0208(16) 0.0169(15) -0.0066(13) -0.0027(12) 0.0009(12)
C6 0.0165(14) 0.0152(14) 0.0168(14) -0.0054(11) -0.0008(11) 0.0022(11)
C7 0.0291(17) 0.0147(15) 0.0210(15) -0.0019(12) -0.0021(13) 0.0026(12)
C8 0.0257(16) 0.0221(16) 0.0161(15) -0.0053(12) 0.0046(12) 0.0033(12)
C9 0.0149(14) 0.0146(14) 0.0116(14) -0.0054(11) -0.0008(11) 0.0015(11)
C10 0.0155(14) 0.0169(14) 0.0137(14) -0.0060(11) -0.0024(11) 0.0005(11)
C11 0.0120(13) 0.0189(14) 0.0130(13) -0.0083(11) -0.0023(10) -0.0001(11)
C12 0.0163(14) 0.0182(15) 0.0129(14) -0.0084(11) -0.0024(11) -0.0018(12)
C13 0.0152(14) 0.0183(14) 0.0173(15) -0.0074(11) -0.0028(11) 0.0002(12)
C14 0.0151(14) 0.0225(15) 0.0150(14) -0.0102(12) -0.0004(12) -0.0021(12)
C15 0.0213(15) 0.0165(14) 0.0146(14) -0.0041(12) 0.0003(12) 0.0011(12)
C16 0.0208(15) 0.0242(16) 0.0126(14) -0.0060(12) 0.0040(11) -0.0014(12)
C17 0.0261(16) 0.0288(16) 0.0118(14) -0.0022(12) 0.0055(12) 0.0091(13)
C18 0.064(3) 0.113(4) 0.038(2) -0.041(2) 0.0262(19) -0.052(3)
C19 0.080(3) 0.127(4) 0.034(2) -0.042(2) 0.015(2) -0.040(3)
C20 0.057(2) 0.057(2) 0.0154(17) 0.0027(17) 0.0078(16) 0.0186(19)
C21 0.120(4) 0.076(3) 0.040(2) -0.002(2) 0.034(2) -0.053(3)
C22 0.102(3) 0.068(3) 0.029(2) -0.0136(19) 0.017(2) -0.049(3)

loop_
_atom_type_symbol
_atom_type_description
_atom_type_scat_dispersion_real
_atom_type_scat_dispersion_imag
_atom_type_scat_source
C C 0.0033 0.0016 'International Tables Vol C Tables 4.2.6.8 and 6.1.1.4'
H H 0.0000 0.0000 'International Tables Vol C Tables 4.2.6.8 and 6.1.1.4'
N N 0.0061 0.0033 'International Tables Vol C Tables 4.2.6.8 and 6.1.1.4'
O O 0.0106 0.0060 'International Tables Vol C Tables 4.2.6.8 and 6.1.1.4'

loop_
_geom_angle_atom_site_label_1
_geom_angle_atom_site_label_2
_geom_angle_atom_site_label_3
_geom_angle
_geom_angle_site_symmetry_3
C15 O3 C17 119.6(2) .
C14 N1 C5 124.3(2) .
C14 N1 C4 117.5(2) .
C5 N1 C4 118.0(2) .
C2 C1 H1A 109.5 .
C2 C1 H1B 109.5 .
H1A C1 H1B 109.5 .
C2 C1 H1C 109.5 .
H1A C1 H1C 109.5 .
H1B C1 H1C 109.5 .
C1 C2 C3 112.2(2) .
C1 C2 H2B 109.2 .
C3 C2 H2B 109.2 .
C1 C2 H2A 109.2 .
C3 C2 H2A 109.2 .
H2B C2 H2A 107.9 .
C4 C3 C2 113.4(2) .
C4 C3 H3A 108.9 .
C2 C3 H3A 108.9 .
C4 C3 H3B 108.9 .
C2 C3 H3B 108.9 .
H3A C3 H3B 107.7 .
N1 C4 C3 110.5(2) .
N1 C4 H4A 109.6 .
C3 C4 H4A 109.6 .
N1 C4 H4B 109.6 .
C3 C4 H4B 109.6 .
H4A C4 H4B 108.1 .
O2 C5 N1 120.4(2) .
O2 C5 C6 122.6(2) .
N1 C5 C6 116.9(2) .
C7 C6 C12 119.2(2) .
C7 C6 C5 119.3(2) .
C12 C6 C5 121.4(2) .
C6 C7 C8 120.7(2) .
C6 C7 H7 119.6 .
C8 C7 H7 119.6 .
C9 C8 C7 122.6(2) .
C9 C8 H8 118.7 .
C7 C8 H8 118.7 .
C8 C9 C11 118.3(2) .
C8 C9 C10 123.1(2) 2_466
C11 C9 C10 118.6(2) 2_466
C15 C10 C11 117.0(2) .
C15 C10 C9 124.1(2) 2_466
C11 C10 C9 118.8(2) 2_466
C10 C11 C12 119.8(2) .
C10 C11 C9 122.5(2) .
C12 C11 C9 117.7(2) .
C6 C12 C13 118.8(2) .
C6 C12 C11 121.4(2) .
C13 C12 C11 119.8(2) .
C16 C13 C12 119.9(2) .
C16 C13 C14 119.0(2) .
C12 C13 C14 121.1(2) .
O1 C14 N1 121.2(2) .
O1 C14 C13 121.5(2) .
N1 C14 C13 117.3(2) .
O3 C15 C16 118.9(2) .
O3 C15 C10 118.8(2) .
C16 C15 C10 122.3(2) .
C13 C16 C15 120.9(2) .
C13 C16 H16 119.6 .
C15 C16 H16 119.6 .
C22 C17 C18 120.4(3) .
C22 C17 O3 118.6(3) .
C18 C17 O3 120.9(3) .
C17 C18 C19 119.1(3) .
C17 C18 H18 120.4 .
C19 C18 H18 120.4 .
C20 C19 C18 121.4(4) .
C20 C19 H19 119.3 .
C18 C19 H19 119.3 .
C21 C20 C19 118.6(3) .
C21 C20 H20 120.7 .
C19 C20 H20 120.7 .
C20 C21 C22 121.0(4) .
C20 C21 H21 119.5 .
C22 C21 H21 119.5 .
C17 C22 C21 119.5(3) .
C17 C22 H22 120.2 .
C21 C22 H22 120.2 .

loop_
_geom_bond_atom_site_label_1
_geom_bond_atom_site_label_2
_geom_bond_distance
_geom_bond_site_symmetry_2
O1 C14 1.220(3) .
O2 C5 1.216(3) .
O3 C15 1.372(3) .
O3 C17 1.402(3) .
N1 C14 1.380(3) .
N1 C5 1.404(3) .
N1 C4 1.476(3) .
C1 C2 1.516(4) .
C1 H1A 0.9800 .
C1 H1B 0.9800 .
C1 H1C 0.9800 .
C2 C3 1.520(3) .
C2 H2B 0.9900 .
C2 H2A 0.9900 .
C3 C4 1.519(3) .
C3 H3A 0.9900 .
C3 H3B 0.9900 .
C4 H4A 0.9900 .
C4 H4B 0.9900 .
C5 C6 1.472(3) .
C6 C7 1.370(3) .
C6 C12 1.408(3) .
C7 C8 1.392(4) .
C7 H7 0.9500 .
C8 C9 1.386(3) .
C8 H8 0.9500 .
C9 C11 1.444(3) .
C9 C10 1.470(3) 2_466
C10 C15 1.409(3) .
C10 C11 1.428(3) .
C10 C9 1.470(3) 2_466
C11 C12 1.434(3) .
C12 C13 1.410(3) .
C13 C16 1.365(4) .
C13 C14 1.481(3) .
C15 C16 1.389(4) .
C16 H16 0.9500 .
C17 C22 1.332(4) .
C17 C18 1.343(4) .
C18 C19 1.383(5) .
C18 H18 0.9500 .
C19 C20 1.336(5) .
C19 H19 0.9500 .
C20 C21 1.334(5) .
C20 H20 0.9500 .
C21 C22 1.390(5) .
C21 H21 0.9500 .
C22 H22 0.9500 .
